data_2213198
loop_
_publ_author_name
'Mizuguchi, Jin'
'Sato, Yohei'
'Uta, Kazuya'
'Sato, Kazuyuki'

_publ_section_title
;
 Benzyltributylammonium 4-hydroxynaphthalene-1-sulfonate
;
_journal_coeditor_code CF2084
_journal_issue 5
_journal_name_full 'Acta Crystallographica Section E'
_journal_page_first o2509
_journal_page_last o2510
_journal_paper_doi 10.1107/S1600536807017709
_journal_volume 63
_journal_year 2007
_chemical_formula_iupac 'C19 H34 N +, C10 H7 O4 S -'
_chemical_formula_moiety 'C19 H34 N +, C10 H7 O4 S -'
_chemical_formula_sum 'C29 H41 N O4 S'
_chemical_formula_weight 499.70
_chemical_name_systematic
;
Benzyltributylammonium 4-hydroxynaphthalene-1-sulfonate
;
_space_group_IT_number 14
_symmetry_cell_setting monoclinic
_symmetry_space_group_name_Hall '-P 2yn'
_symmetry_space_group_name_H-M 'P 1 21/n 1'
_cell_angle_alpha 90.0000
_cell_angle_beta 92.560(5)
_cell_angle_gamma 90.0000
_cell_formula_units_Z 4
_cell_length_a 14.3810(11)
_cell_length_b 9.8124(7)
_cell_length_c 19.7757(15)
_cell_measurement_reflns_used 24226
_cell_measurement_temperature 296.1
_cell_measurement_theta_max 68.3
_cell_measurement_theta_min 3.0
_cell_volume 2787.8(4)
_computing_cell_refinement PROCESS-AUTO
_computing_data_collection 'PROCESS-AUTO (Rigaku, 1998)'
_computing_data_reduction
;
CrystalStructure (Rigaku/MSC, 2006)
;
_computing_molecular_graphics 'ORTEPIII (Burnett & Johnson, 1996)'
_computing_publication_material CrystalStructure
_computing_structure_refinement 'SHELXL97 (Sheldrick, 1997)'
_computing_structure_solution 'SIR2004 (Burla <i>et al.</i>,  2003)'
_diffrn_detector_area_resol_mean 10.0
_diffrn_measured_fraction_theta_full 0.959
_diffrn_measured_fraction_theta_max 0.959
_diffrn_measurement_device_type 'Rigaku R-AXIS RAPID'
_diffrn_measurement_method \w
_diffrn_radiation_type 'Cu K\a'
_diffrn_radiation_wavelength 1.54187
_diffrn_reflns_av_R_equivalents 0.036
_diffrn_reflns_limit_h_max 17
_diffrn_reflns_limit_h_min -16
_diffrn_reflns_limit_k_max 11
_diffrn_reflns_limit_k_min -10
_diffrn_reflns_limit_l_max 23
_diffrn_reflns_limit_l_min -23
_diffrn_reflns_number 24226
_diffrn_reflns_theta_full 68.23
_diffrn_reflns_theta_max 68.23
_exptl_absorpt_coefficient_mu 1.290
_exptl_absorpt_correction_T_max 0.772
_exptl_absorpt_correction_T_min 0.745
_exptl_absorpt_correction_type multi-scan
_exptl_absorpt_process_details '(ABSCOR; Higashi, 1995)'
_exptl_crystal_colour colorless
_exptl_crystal_density_diffrn 1.191
_exptl_crystal_density_method 'not measured'
_exptl_crystal_description block
_exptl_crystal_F_000 1080.00
_exptl_crystal_size_max 0.20
_exptl_crystal_size_mid 0.20
_exptl_crystal_size_min 0.20
_refine_diff_density_max 0.45
_refine_diff_density_min -0.24
_refine_ls_extinction_coef 0.0013(2)
_refine_ls_extinction_method SHELXL97
_refine_ls_goodness_of_fit_ref 1.193
_refine_ls_hydrogen_treatment constr
_refine_ls_number_parameters 347
_refine_ls_number_reflns 4902
_refine_ls_R_factor_gt 0.0487
_refine_ls_shift/su_max 0.0000
_refine_ls_structure_factor_coef Fsqd
_refine_ls_weighting_details 'w = 1/[\s^2^(Fo^2^)+(0.0921P)^2^] where P=(Fo^2^+2Fc^2^)/3'
_refine_ls_weighting_scheme calc
_refine_ls_wR_factor_ref 0.1624
_reflns_number_gt 3490
_reflns_number_total 4902
_reflns_threshold_expression F^2^>2\s(F^2^)
_cod_data_source_file cf2084.cif
_cod_data_source_block I
_cod_original_sg_symbol_H-M 'P 21/n'
_cod_database_code 2213198
_cod_database_fobs_code 2213198

loop_
_symmetry_equiv_pos_site_id
_symmetry_equiv_pos_as_xyz
1 +X,+Y,+Z
2 1/2-X,1/2+Y,1/2-Z
3 -X,-Y,-Z
4 1/2+X,1/2-Y,1/2+Z

loop_
_atom_site_type_symbol
_atom_site_label
_atom_site_fract_x
_atom_site_fract_y
_atom_site_fract_z
_atom_site_U_iso_or_equiv
_atom_site_adp_type
_atom_site_calc_flag
_atom_site_refinement_flags
_atom_site_occupancy
S S1 0.12147(4) 0.20730(6) 0.12699(3) 0.0592(2) Uani d . 1.00
O O1 0.06337(11) 0.20811(16) 0.18621(8) 0.0683(4) Uani d . 1.00
O O2 0.08159(11) 0.29017(16) 0.07230(8) 0.0684(4) Uani d . 1.00
O O3 0.14619(12) 0.07074(16) 0.10626(8) 0.0732(4) Uani d . 1.00
O O4 0.45491(12) 0.5297(2) 0.21416(10) 0.0843(5) Uani d . 1.00
H H4 0.4436 0.5779 0.2467 0.101 Uiso c R 1.00
N N1 0.49198(14) 0.1596(2) 0.37120(9) 0.0732(5) Uani d . 1.00
C C1 0.53476(17) 0.2977(2) 0.35867(13) 0.0702(6) Uani d . 1.00
H H1A 0.5914 0.2838 0.3347 0.084 Uiso c R 1.00
H H1B 0.4921 0.3488 0.3289 0.084 Uiso c R 1.00
C C2 0.5581(2) 0.3839(3) 0.42023(15) 0.0863(8) Uani d . 1.00
H H2A 0.5010 0.4101 0.4411 0.104 Uiso c R 1.00
H H2B 0.5951 0.3308 0.4528 0.104 Uiso c R 1.00
C C3 0.6111(2) 0.5101(4) 0.4021(2) 0.1275(13) Uani d . 1.00
H H3A 0.5826 0.5466 0.3605 0.153 Uiso c R 0.74
H H3B 0.6028 0.5772 0.4373 0.153 Uiso c R 0.74
H H3C 0.6462 0.4838 0.3633 0.153 Uiso c R 0.26
H H3D 0.5640 0.5734 0.3848 0.153 Uiso c R 0.26
C C4A 0.7055(3) 0.4972(4) 0.3931(2) 0.1061(18) Uiso d P 0.742(7)
H H4A1 0.7307 0.5843 0.3816 0.159 Uiso c R 0.742(7)
H H4A2 0.7155 0.4335 0.3573 0.159 Uiso c R 0.742(7)
H H4A3 0.7358 0.4650 0.4343 0.159 Uiso c R 0.742(7)
C C4B 0.6689(9) 0.5845(12) 0.4397(5) 0.095(4) Uiso d P 0.258(7)
H H4B1 0.6908 0.6593 0.4134 0.142 Uiso c R 0.258(7)
H H4B2 0.7208 0.5296 0.4552 0.142 Uiso c R 0.258(7)
H H4B3 0.6374 0.6190 0.4779 0.142 Uiso c R 0.258(7)
C C5A 0.4047(3) 0.2144(6) 0.4087(3) 0.079(2) Uiso d P 0.460(6)
H H5AA 0.4258 0.2486 0.4527 0.094 Uiso c R 0.460(6)
H H5AB 0.3784 0.2906 0.3831 0.094 Uiso c R 0.460(6)
C C5B 0.4144(3) 0.1398(7) 0.4218(2) 0.0725(17) Uiso d P 0.540(6)
H H5BA 0.3974 0.0442 0.4234 0.087 Uiso c R 0.540(6)
H H5BB 0.4372 0.1668 0.4667 0.087 Uiso c R 0.540(6)
C C6A 0.3275(3) 0.1099(5) 0.4186(3) 0.0764(19) Uiso d P 0.460(6)
H H6AA 0.3023 0.0761 0.3755 0.092 Uiso c R 0.460(6)
H H6AB 0.3502 0.0336 0.4458 0.092 Uiso c R 0.460(6)
C C6B 0.3291(3) 0.2240(5) 0.4012(2) 0.0743(16) Uiso d P 0.540(6)
H H6BA 0.3055 0.1988 0.3562 0.089 Uiso c R 0.540(6)
H H6BB 0.3440 0.3204 0.4014 0.089 Uiso c R 0.540(6)
C C7 0.2552(2) 0.1912(4) 0.4553(2) 0.1292(13) Uani d . 1.00
H H7A 0.2223 0.1228 0.4803 0.155 Uiso c R 0.540(6)
H H7B 0.2916 0.2422 0.4891 0.155 Uiso c R 0.540(6)
H H7C 0.2349 0.0971 0.4524 0.155 Uiso c R 0.540(6)
H H7D 0.2781 0.2121 0.5010 0.155 Uiso c R 0.540(6)
C C8 0.1815(2) 0.2875(4) 0.4324(2) 0.1437(16) Uani d . 1.00
H H8A 0.1299 0.2802 0.4613 0.216 Uiso c R 1.00
H H8B 0.1612 0.2662 0.3867 0.216 Uiso c R 1.00
H H8C 0.2056 0.3788 0.4343 0.216 Uiso c R 1.00
C C9 0.4574(2) 0.0961(3) 0.30449(13) 0.0900(8) Uani d . 1.00
H H9A 0.4502 -0.0010 0.3118 0.108 Uiso c R 1.00
H H9B 0.3960 0.1326 0.2933 0.108 Uiso c R 1.00
C C10 0.51588(18) 0.1150(3) 0.24359(12) 0.0774(7) Uani d . 1.00
H H10A 0.5803 0.0932 0.2556 0.093 Uiso c R 1.00
H H10B 0.5130 0.2094 0.2290 0.093 Uiso c R 1.00
C C11 0.4804(2) 0.0229(3) 0.18628(14) 0.1026(10) Uani d . 1.00
H H11A 0.4767 -0.0695 0.2034 0.123 Uiso c R 1.00
H H11B 0.4179 0.0512 0.1723 0.123 Uiso c R 1.00
C C12 0.5367(3) 0.0221(5) 0.1273(2) 0.1549(17) Uani d . 1.00
H H12A 0.5101 -0.0396 0.0941 0.232 Uiso c R 1.00
H H12B 0.5988 -0.0069 0.1402 0.232 Uiso c R 1.00
H H12C 0.5387 0.1122 0.1085 0.232 Uiso c R 1.00
C C13 0.5605(2) 0.0640(3) 0.40984(14) 0.0885(9) Uani d . 1.00
H H13A 0.5815 0.1091 0.4514 0.106 Uiso c R 1.00
H H13B 0.5268 -0.0171 0.4224 0.106 Uiso c R 1.00
C C14 0.6446(2) 0.0203(2) 0.37334(14) 0.0811(7) Uani d . 1.00
C C15 0.6465(3) -0.1035(3) 0.34006(17) 0.1043(10) Uani d . 1.00
H H15A 0.5946 -0.1602 0.3399 0.125 Uiso c R 1.00
C C16 0.7245(4) -0.1438(4) 0.3070(2) 0.1278(14) Uani d . 1.00
H H16A 0.7244 -0.2263 0.2839 0.153 Uiso c R 1.00
C C17 0.8020(3) -0.0625(4) 0.3082(2) 0.1214(12) Uani d . 1.00
H H17A 0.8542 -0.0903 0.2858 0.146 Uiso c R 1.00
C C18 0.8032(2) 0.0593(4) 0.3420(2) 0.1191(12) Uani d . 1.00
H H18A 0.8559 0.1144 0.3426 0.143 Uiso c R 1.00
C C19 0.7253(2) 0.0992(3) 0.37508(17) 0.0942(9) Uani d . 1.00
H H19A 0.7267 0.1807 0.3991 0.113 Uiso c R 1.00
C C20 0.37932(16) 0.4523(2) 0.19705(12) 0.0627(6) Uani d . 1.00
C C21 0.30718(16) 0.4331(2) 0.23837(12) 0.0644(6) Uani d . 1.00
H H21A 0.3086 0.4730 0.2811 0.077 Uiso c R 1.00
C C22 0.23052(16) 0.3528(2) 0.21645(11) 0.0603(5) Uani d . 1.00
H H22A 0.1815 0.3409 0.2450 0.072 Uiso c R 1.00
C C23 0.22618(15) 0.2919(2) 0.15434(11) 0.0553(5) Uani d . 1.00
C C24 0.30233(16) 0.3049(2) 0.11095(11) 0.0587(5) Uani d . 1.00
C C25 0.30554(18) 0.2400(2) 0.04718(12) 0.0728(7) Uani d . 1.00
H H25A 0.2561 0.1854 0.0319 0.087 Uiso c R 1.00
C C26 0.3798(2) 0.2563(3) 0.00804(14) 0.0885(8) Uani d . 1.00
H H26A 0.3805 0.2122 -0.0336 0.106 Uiso c R 1.00
C C27 0.4549(2) 0.3378(3) 0.02884(15) 0.0922(8) Uani d . 1.00
H H27A 0.5051 0.3482 0.0012 0.111 Uiso c R 1.00
C C28 0.45463(18) 0.4026(3) 0.09027(14) 0.0819(7) Uani d . 1.00
H H28A 0.5047 0.4575 0.1040 0.098 Uiso c R 1.00
C C29 0.37953(15) 0.3870(2) 0.13276(11) 0.0603(5) Uani d . 1.00

loop_
_atom_site_aniso_label
_atom_site_aniso_U_11
_atom_site_aniso_U_22
_atom_site_aniso_U_33
_atom_site_aniso_U_12
_atom_site_aniso_U_13
_atom_site_aniso_U_23
S1 0.0646(3) 0.0516(4) 0.0604(3) -0.0011(2) -0.0075(2) 0.0007(2)
O1 0.0662(9) 0.0689(11) 0.0699(10) -0.0040(8) 0.0023(7) 0.0031(8)
O2 0.0752(10) 0.0614(11) 0.0669(9) 0.0016(7) -0.0151(8) 0.0044(7)
O3 0.0867(11) 0.0517(11) 0.0806(10) -0.0001(8) -0.0037(8) -0.0085(8)
O4 0.0676(10) 0.0950(15) 0.0900(13) -0.0152(9) 0.0014(8) -0.0283(10)
N1 0.0689(12) 0.0943(16) 0.0564(11) -0.0212(11) 0.0016(9) 0.0009(10)
C1 0.0589(13) 0.0755(18) 0.0755(15) 0.0043(12) -0.0034(11) 0.0106(13)
C2 0.0804(17) 0.079(2) 0.098(2) 0.0043(15) -0.0082(15) -0.0071(16)
C3 0.124(2) 0.097(2) 0.157(3) -0.008(2) -0.046(2) 0.015(2)
C7 0.080(2) 0.155(3) 0.154(3) 0.010(2) 0.024(2) -0.025(2)
C8 0.096(2) 0.134(3) 0.205(4) 0.004(2) 0.040(2) 0.025(3)
C9 0.0878(18) 0.114(2) 0.0679(16) -0.0290(17) -0.0028(13) -0.0050(15)
C10 0.0827(17) 0.088(2) 0.0610(14) 0.0026(14) -0.0039(12) 0.0061(13)
C11 0.109(2) 0.124(2) 0.0742(18) 0.005(2) -0.0033(17) -0.0138(18)
C12 0.155(3) 0.210(4) 0.101(2) 0.010(3) 0.020(2) -0.032(2)
C13 0.123(2) 0.074(2) 0.0671(16) -0.0305(17) -0.0120(16) 0.0127(13)
C14 0.107(2) 0.0600(18) 0.0741(16) -0.0023(15) -0.0244(15) 0.0085(13)
C15 0.157(3) 0.067(2) 0.086(2) -0.007(2) -0.030(2) -0.0014(16)
C16 0.186(4) 0.093(3) 0.101(2) 0.036(3) -0.033(2) -0.019(2)
C17 0.126(3) 0.107(3) 0.128(3) 0.039(2) -0.025(2) -0.013(2)
C18 0.085(2) 0.106(3) 0.163(3) 0.028(2) -0.031(2) -0.013(2)
C19 0.090(2) 0.0690(19) 0.120(2) 0.0116(16) -0.0375(17) -0.0069(16)
C20 0.0585(13) 0.0626(16) 0.0661(14) -0.0018(11) -0.0061(11) -0.0039(11)
C21 0.0679(14) 0.0703(17) 0.0543(12) 0.0004(12) -0.0066(10) -0.0105(11)
C22 0.0632(13) 0.0637(15) 0.0538(12) -0.0012(11) 0.0015(10) -0.0023(10)
C23 0.0591(12) 0.0505(14) 0.0556(12) 0.0009(10) -0.0046(9) -0.0006(10)
C24 0.0647(13) 0.0552(14) 0.0555(12) 0.0073(10) -0.0034(10) -0.0024(10)
C25 0.0752(16) 0.0832(18) 0.0596(14) 0.0021(13) 0.0002(12) -0.0135(12)
C26 0.092(2) 0.107(2) 0.0675(16) 0.0078(17) 0.0077(15) -0.0222(15)
C27 0.0837(19) 0.113(2) 0.0817(19) -0.0018(17) 0.0249(15) -0.0107(17)
C28 0.0689(16) 0.096(2) 0.0814(17) -0.0077(14) 0.0081(13) -0.0095(15)
C29 0.0596(13) 0.0627(15) 0.0586(12) 0.0037(10) 0.0004(10) -0.0019(10)

loop_
_atom_type_symbol
_atom_type_description
_atom_type_scat_dispersion_real
_atom_type_scat_dispersion_imag
_atom_type_scat_source
C C 0.018 0.009
;
International Tables for Crystallography
(1992, Vol. C, Tables 4.2.6.8 and 6.1.1.4)
;
H H 0.000 0.000
;
International Tables for Crystallography
(1992, Vol. C, Table 6.1.1.4)
;
N N 0.031 0.018
;
International Tables for Crystallography
(1992, Vol. C, Tables 4.2.6.8 and 6.1.1.4)
;
O O 0.049 0.032
;
International Tables for Crystallography
(1992, Vol. C, Tables 4.2.6.8 and 6.1.1.4)
;
S S 0.333 0.557
;
International Tables for Crystallography
(1992, Vol. C, Tables 4.2.6.8 and 6.1.1.4)
;

loop_
_geom_angle_atom_site_label_1
_geom_angle_atom_site_label_2
_geom_angle_atom_site_label_3
_geom_angle
O1 S1 O2 111.80(9)
O1 S1 O3 112.69(9)
O1 S1 C23 104.98(9)
O2 S1 O3 113.64(9)
O2 S1 C23 105.42(9)
O3 S1 C23 107.55(10)
H4 O4 C20 109.5
C1 N1 C5A 96.3(2)
C1 N1 C5B 122.0(3)
C1 N1 C9 110.12(19)
C1 N1 C13 111.79(19)
C5A N1 C9 108.1(2)
C5A N1 C13 118.6(2)
C5B N1 C9 107.0(2)
C5B N1 C13 93.8(2)
C9 N1 C13 111.0(2)
N1 C1 H1A 108.1
N1 C1 H1B 108.1
N1 C1 C2 116.6(2)
H1A C1 H1B 107.3
H1A C1 C2 108.1
H1B C1 C2 108.1
C1 C2 H2A 109.3
C1 C2 H2B 109.3
C1 C2 C3 111.4(2)
H2A C2 H2B 108.0
H2A C2 C3 109.3
H2B C2 C3 109.3
C2 C3 H3A 107.9
C2 C3 H3B 107.9
C2 C3 H3C 104.9
C2 C3 H3D 104.9
C2 C3 C4A 117.8(3)
C2 C3 C4B 129.5(5)
H3A C3 H3B 107.2
H3A C3 C4A 107.8
H3B C3 C4A 107.9
H3C C3 H3D 105.8
H3C C3 C4B 104.9
H3D C3 C4B 104.9
C3 C4A H4A1 109.5
C3 C4A H4A2 109.5
C3 C4A H4A3 109.5
H4A1 C4A H4A2 109.5
H4A1 C4A H4A3 109.5
H4A2 C4A H4A3 109.5
C3 C4B H4B1 109.5
C3 C4B H4B2 109.5
C3 C4B H4B3 109.5
H3B C4B H4B1 112.4
H3B C4B H4B2 137.2
H4B1 C4B H4B2 109.5
H4B1 C4B H4B3 109.5
H4B2 C4B H4B3 109.5
N1 C5A H5AA 108.4
N1 C5A H5AB 108.4
N1 C5A C6A 115.4(4)
H5AA C5A H5AB 107.5
H5AA C5A C6A 108.4
H5AB C5A C6A 108.4
N1 C5B H5BA 109.5
N1 C5B H5BB 109.5
N1 C5B C6B 110.9(4)
C5A C5B H5BA 150.4
C5A C5B H5BB 95.4
H5BA C5B H5BB 108.0
H5BA C5B C6B 109.5
H5BB C5B C6B 109.5
C5A C6A H6AA 111.2
C5A C6A H6AB 111.2
C5A C6A C7 103.0(4)
H6AA C6A H6AB 109.1
H6AA C6A C7 111.2
H6AB C6A C7 111.2
C5B C6B H6BA 110.6
C5B C6B H6BB 110.6
C5B C6B C7 105.5(3)
H6BA C6B H6BB 108.8
H6BA C6B C7 110.6
H6BB C6B C7 110.6
C6A C7 H7A 103.9
C6A C7 H7B 103.9
C6A C7 C8 133.4(3)
C6B C7 H7C 111.4
C6B C7 H7D 112.3
C6B C7 C8 99.1(3)
H7A C7 H7B 105.4
H7A C7 C8 103.9
H7B C7 C8 103.9
H7C C7 H7D 110.1
H7C C7 C8 112.5
H7D C7 C8 111.1
C7 C8 H8A 109.5
C7 C8 H8B 109.5
C7 C8 H8C 109.5
H8A C8 H8B 109.5
H8A C8 H8C 109.5
H8B C8 H8C 109.5
N1 C9 H9A 107.8
N1 C9 H9B 107.8
N1 C9 C10 118.0(2)
H9A C9 H9B 107.1
H9A C9 C10 107.8
H9B C9 C10 107.8
C9 C10 H10A 109.7
C9 C10 H10B 109.7
C9 C10 C11 110.0(2)
H10A C10 H10B 108.2
H10A C10 C11 109.7
H10B C10 C11 109.7
C10 C11 H11A 108.5
C10 C11 H11B 108.5
C10 C11 C12 115.0(3)
H11A C11 H11B 107.5
H11A C11 C12 108.5
H11B C11 C12 108.5
C11 C12 H12A 109.5
C11 C12 H12B 109.5
C11 C12 H12C 109.5
H12A C12 H12B 109.5
H12A C12 H12C 109.5
H12B C12 H12C 109.5
N1 C13 H13A 108.1
N1 C13 H13B 108.1
N1 C13 C14 116.6(2)
H13A C13 H13B 107.3
H13A C13 C14 108.1
H13B C13 C14 108.1
C13 C14 C15 121.0(3)
C13 C14 C19 121.2(2)
C15 C14 C19 117.8(3)
C14 C15 H15A 119.7
C14 C15 C16 120.7(3)
H15A C15 C16 119.7
C15 C16 H16A 119.9
C15 C16 C17 120.2(3)
H16A C16 C17 119.9
C16 C17 H17A 119.7
C16 C17 C18 120.6(4)
H17A C17 C18 119.7
C17 C18 H18A 120.5
C17 C18 C19 119.1(3)
H18A C18 C19 120.5
C14 C19 C18 121.6(3)
C14 C19 H19A 119.2
C18 C19 H19A 119.2
O4 C20 C21 123.5(2)
O4 C20 C29 116.2(2)
C21 C20 C29 120.3(2)
C20 C21 H21A 120.0
C20 C21 C22 120.0(2)
H21A C21 C22 120.0
C21 C22 H22A 119.1
C21 C22 C23 121.7(2)
H22A C22 C23 119.1
S1 C23 C22 118.76(17)
S1 C23 C24 121.33(16)
C22 C23 C24 119.8(2)
C23 C24 C25 123.5(2)
C23 C24 C29 118.55(19)
C25 C24 C29 118.0(2)
C24 C25 H25A 119.6
C24 C25 C26 120.9(2)
H25A C25 C26 119.6
C25 C26 H26A 119.3
C25 C26 C27 121.3(2)
H26A C26 C27 119.3
C26 C27 H27A 120.2
C26 C27 C28 119.7(2)
H27A C27 C28 120.2
C27 C28 H28A 119.6
C27 C28 C29 120.8(2)
H28A C28 C29 119.6
C20 C29 C24 119.5(2)
C20 C29 C28 121.1(2)
C24 C29 C28 119.4(2)

loop_
_geom_bond_atom_site_label_1
_geom_bond_atom_site_label_2
_geom_bond_distance
S1 O1 1.4687(17)
S1 O2 1.4507(16)
S1 O3 1.4502(16)
S1 C23 1.782(2)
O4 H4 0.820
O4 C20 1.357(2)
N1 C1 1.513(3)
N1 C5A 1.580(6)
N1 C5B 1.544(5)
N1 C9 1.522(3)
N1 C13 1.538(3)
C1 H1A 0.970
C1 H1B 0.970
C1 C2 1.508(3)
C2 H2A 0.970
C2 H2B 0.970
C2 C3 1.506(5)
C3 H3A 0.970
C3 H3B 0.970
C3 H3C 0.970
C3 H3D 0.970
C3 C4A 1.382(6)
C3 C4B 1.312(12)
H3A H3D 0.618
H3B C4B 0.952
H3C C4A 1.023
C4A H4A1 0.960
C4A H4A2 0.960
C4A H4A3 0.960
C4A C4B 1.378(12)
C4B H4B1 0.960
C4B H4B2 0.960
C4B H4B3 0.960
C5A H5AA 0.970
C5A H5AB 0.970
C5A C6A 1.529(7)
C5B H5BA 0.970
C5B H5BB 0.970
C5B C6B 1.520(6)
C6A H6AA 0.970
C6A H6AB 0.970
C6A C7 1.521(6)
C6B H6BA 0.970
C6B H6BB 0.970
C6B C7 1.574(5)
C7 H7A 0.970
C7 H7B 0.970
C7 H7C 0.970
C7 H7D 0.970
C7 C8 1.475(5)
C8 H8A 0.960
C8 H8B 0.960
C8 H8C 0.960
C9 H9A 0.970
C9 H9B 0.970
C9 C10 1.511(3)
C10 H10A 0.970
C10 H10B 0.970
C10 C11 1.520(4)
C11 H11A 0.970
C11 H11B 0.970
C11 C12 1.450(5)
C12 H12A 0.960
C12 H12B 0.960
C12 H12C 0.960
C13 H13A 0.970
C13 H13B 0.970
C13 C14 1.499(4)
C14 C15 1.382(4)
C14 C19 1.395(4)
C15 H15A 0.930
C15 C16 1.381(6)
C16 H16A 0.930
C16 C17 1.370(7)
C17 H17A 0.930
C17 C18 1.369(5)
C18 H18A 0.930
C18 C19 1.380(4)
C19 H19A 0.930
C20 C21 1.362(3)
C20 C29 1.424(3)
C21 H21A 0.930
C21 C22 1.408(3)
C22 H22A 0.930
C22 C23 1.365(3)
C23 C24 1.427(3)
C24 C25 1.415(3)
C24 C29 1.423(3)
C25 H25A 0.930
C25 C26 1.356(3)
C26 H26A 0.930
C26 C27 1.391(4)
C27 H27A 0.930
C27 C28 1.371(4)
C28 H28A 0.930
C28 C29 1.406(3)

loop_
_geom_contact_atom_site_label_1
_geom_contact_atom_site_label_2
_geom_contact_distance
_geom_contact_site_symmetry_2
O1 O4 2.657(2) 2_545
O1 H4 1.848 2_545
O1 H3D 2.617 2_545
O1 H15A 2.645 2_555
O2 H2B 2.659 4_454
O2 H5BA 2.512 2_555
O2 H6AB 2.613 2_555
O2 H13A 2.587 4_454
O2 H13B 2.456 2_555
O3 H6BB 2.466 2_545
O3 H21A 2.486 2_545
O4 O1 2.657(2) 2_555
H4 O1 1.848 2_555
H2A H4B3 2.625 3_666
H2B O2 2.659 4_555
H3D O1 2.617 2_555
H4A1 H12B 2.663 2_655
H4A1 H16A 2.678 1_565
H4A3 H25A 2.437 4_555
C4B H7B 2.264 3_666
C4B H7D 2.421 3_666
H4B1 H7B 2.161 3_666
H4B1 H7D 2.142 3_666
H4B1 H15A 2.643 1_565
H4B2 H7B 2.505 3_666
H4B2 H7D 2.679 3_666
H4B2 H8C 2.548 3_666
H4B2 H25A 2.634 4_555
H4B3 H2A 2.625 3_666
H4B3 H5AA 2.123 3_666
H4B3 H5BB 2.622 3_666
H4B3 H6BB 2.463 3_666
H4B3 H7B 1.807 3_666
H4B3 H7D 2.087 3_666
H5AA H4B3 2.123 3_666
H5BA O2 2.512 2_545
H5BB H4B3 2.622 3_666
H5BB H13B 2.672 3_656
H6AB O2 2.613 2_545
H6AB H13A 2.623 3_656
H6BB O3 2.466 2_555
H6BB H4B3 2.463 3_666
H7B C4B 2.264 3_666
H7B H4B1 2.161 3_666
H7B H4B2 2.505 3_666
H7B H4B3 1.807 3_666
H7D C4B 2.421 3_666
H7D H4B1 2.142 3_666
H7D H4B2 2.679 3_666
H7D H4B3 2.087 3_666
H8A H27A 2.357 4_455
H8C H4B2 2.548 3_666
H9A H22A 2.659 2_545
H11A H22A 2.682 2_545
H12A H26A 2.636 3_655
H12B H4A1 2.663 2_645
H13A O2 2.587 4_555
H13A H6AB 2.623 3_656
H13B O2 2.456 2_545
H13B H5BB 2.672 3_656
H15A O1 2.645 2_545
H15A H4B1 2.643 1_545
H16A H4A1 2.678 1_545
H21A O3 2.486 2_555
H22A H9A 2.659 2_555
H22A H11A 2.682 2_555
H25A H4A3 2.437 4_454
H25A H4B2 2.634 4_454
H26A H12A 2.636 3_655
H27A H8A 2.357 4_554

loop_
_geom_hbond_atom_site_label_D
_geom_hbond_atom_site_label_H
_geom_hbond_atom_site_label_A
_geom_hbond_site_symmetry_A
_geom_hbond_distance_DH
_geom_hbond_distance_HA
_geom_hbond_distance_DA
_geom_hbond_angle_DHA
_geom_hbond_publ_flag
O4 H4 O1 2_555 0.82 1.85 2.657(2) 169 yes

loop_
_geom_torsion_atom_site_label_1
_geom_torsion_atom_site_label_2
_geom_torsion_atom_site_label_3
_geom_torsion_atom_site_label_4
_geom_torsion
O1 S1 C23 C22 -7.5(2)
O1 S1 C23 C24 176.82(17)
O2 S1 C23 C22 110.66(18)
O2 S1 C23 C24 -64.97(19)
O3 S1 C23 C22 -127.78(18)
O3 S1 C23 C24 56.6(2)
C1 N1 C5A C6A 167.5(4)
C5A N1 C1 C2 58.4(3)
C1 N1 C5B C6B 60.5(4)
C5B N1 C1 C2 43.7(3)
C1 N1 C9 C10 38.8(3)
C9 N1 C1 C2 170.3(2)
C1 N1 C13 C14 -66.5(2)
C13 N1 C1 C2 -65.9(2)
C5A N1 C9 C10 142.8(3)
C9 N1 C5A C6A 53.9(5)
C5A N1 C13 C14 -177.1(3)
C13 N1 C5A C6A -73.5(5)
C5B N1 C9 C10 173.4(3)
C9 N1 C5B C6B -67.5(4)
C5B N1 C13 C14 166.7(3)
C13 N1 C5B C6B 179.2(3)
C9 N1 C13 C14 56.9(3)
C13 N1 C9 C10 -85.6(2)
N1 C1 C2 C3 172.7(2)
C1 C2 C3 C4A -80.2(4)
C1 C2 C3 C4B -154.9(8)
N1 C5A C6A C7 179.9(2)
N1 C5B C6B C7 178.4(3)
C5B C6B C7 C8 175.3(3)
N1 C9 C10 C11 169.1(2)
C9 C10 C11 C12 -174.2(3)
N1 C13 C14 C15 -97.0(3)
N1 C13 C14 C19 86.7(3)
C13 C14 C15 C16 -179.4(3)
C13 C14 C19 C18 179.6(3)
C15 C14 C19 C18 3.2(4)
C19 C14 C15 C16 -3.0(4)
C14 C15 C16 C17 1.5(5)
C15 C16 C17 C18 0.0(5)
C16 C17 C18 C19 0.1(4)
C17 C18 C19 C14 -1.8(5)
O4 C20 C21 C22 179.1(2)
O4 C20 C29 C24 -179.5(2)
O4 C20 C29 C28 0.3(3)
C21 C20 C29 C24 2.1(3)
C21 C20 C29 C28 -178.2(2)
C29 C20 C21 C22 -2.6(3)
C20 C21 C22 C23 0.4(3)
C21 C22 C23 S1 -173.35(17)
C21 C22 C23 C24 2.3(3)
S1 C23 C24 C25 -7.5(3)
S1 C23 C24 C29 172.78(16)
C22 C23 C24 C25 176.9(2)
C22 C23 C24 C29 -2.8(3)
C23 C24 C25 C26 179.9(2)
C23 C24 C29 C20 0.6(3)
C23 C24 C29 C28 -179.1(2)
C25 C24 C29 C20 -179.1(2)
C25 C24 C29 C28 1.1(3)
C29 C24 C25 C26 -0.4(3)
C24 C25 C26 C27 -0.4(4)
C25 C26 C27 C28 0.4(4)
C26 C27 C28 C29 0.4(4)
C27 C28 C29 C20 179.1(2)
C27 C28 C29 C24 -1.2(3)
